data_4028625
loop_
_publ_author_name
'Yu-Jin Li'
'Huan-Ming Huang'
'Hua-Qing Dong'
'Jian-Hong Jia'
'Liang Han'
'Qing Ye'
'Jian-Rong Gao'

_publ_section_title
;
 The Synthesis of Benzo[f]isoindole-1,3-dicarboxylates via an I2-Induced
 1,3-Dipolar Cycloaddition Reaction
;
_journal_name_full 'Journal of Organic Chemistry'
_journal_page_first 9424
_journal_page_last 9430
_journal_paper_doi 10.1021/jo401652k
_journal_volume 78
_journal_year 2013
_chemical_formula_sum 'C23 H19 N O6'
_chemical_formula_weight 405.39
_chemical_name_systematic
; 
 ? 
;
_space_group_IT_number 14
_symmetry_cell_setting monoclinic
_symmetry_space_group_name_Hall '-P 2ybc'
_symmetry_space_group_name_H-M 'P 1 21/c 1'
_atom_sites_solution_hydrogens geom
_atom_sites_solution_primary direct
_atom_sites_solution_secondary difmap
_audit_creation_method SHELXL-97
_cell_angle_alpha 90.00
_cell_angle_beta 91.858(5)
_cell_angle_gamma 90.00
_cell_formula_units_Z 4
_cell_length_a 10.2955(19)
_cell_length_b 21.256(4)
_cell_length_c 8.8920(17)
_cell_measurement_temperature 296(2)
_cell_volume 1944.9(6)
_computing_structure_refinement 'SHELXL-97 (Sheldrick, 1997)'
_computing_structure_solution 'SHELXS-97 (Sheldrick, 1990)'
_diffrn_ambient_temperature 296(2)
_diffrn_measured_fraction_theta_full 0.997
_diffrn_measured_fraction_theta_max 0.997
_diffrn_radiation_monochromator graphite
_diffrn_radiation_source 'fine-focus sealed tube'
_diffrn_radiation_type MoK\a
_diffrn_radiation_wavelength 0.71073
_diffrn_reflns_av_R_equivalents 0.0347
_diffrn_reflns_av_sigmaI/netI 0.0391
_diffrn_reflns_limit_h_max 12
_diffrn_reflns_limit_h_min -11
_diffrn_reflns_limit_k_max 25
_diffrn_reflns_limit_k_min -24
_diffrn_reflns_limit_l_max 10
_diffrn_reflns_limit_l_min -10
_diffrn_reflns_number 10676
_diffrn_reflns_theta_full 24.99
_diffrn_reflns_theta_max 24.99
_diffrn_reflns_theta_min 1.92
_exptl_absorpt_coefficient_mu 0.101
_exptl_absorpt_correction_T_max 0.9850
_exptl_absorpt_correction_T_min 0.9512
_exptl_absorpt_correction_type multi-scan
_exptl_crystal_colour Colourless
_exptl_crystal_density_diffrn 1.384
_exptl_crystal_description block
_exptl_crystal_F_000 848
_exptl_crystal_size_max 0.50
_exptl_crystal_size_mid 0.25
_exptl_crystal_size_min 0.15
_refine_diff_density_max 0.276
_refine_diff_density_min -0.199
_refine_diff_density_rms 0.046
_refine_ls_extinction_method none
_refine_ls_goodness_of_fit_ref 1.067
_refine_ls_hydrogen_treatment constr
_refine_ls_matrix_type full
_refine_ls_number_parameters 274
_refine_ls_number_reflns 3420
_refine_ls_number_restraints 0
_refine_ls_restrained_S_all 1.067
_refine_ls_R_factor_all 0.0780
_refine_ls_R_factor_gt 0.0489
_refine_ls_shift/su_max 0.000
_refine_ls_shift/su_mean 0.000
_refine_ls_structure_factor_coef Fsqd
_refine_ls_weighting_details 'calc w=1/[\s^2^(Fo^2^)+(0.0921P)^2^+0.0107P] where P=(Fo^2^+2Fc^2^)/3'
_refine_ls_weighting_scheme calc
_refine_ls_wR_factor_gt 0.1367
_refine_ls_wR_factor_ref 0.1605
_reflns_number_gt 2300
_reflns_number_total 3420
_reflns_threshold_expression >2sigma(I)
_cod_data_source_file jo401652k_si_002.cif
_cod_data_source_block p21c
_cod_database_code 4028625

loop_
_symmetry_equiv_pos_as_xyz
'x, y, z'
'-x, y+1/2, -z+1/2'
'-x, -y, -z'
'x, -y-1/2, z-1/2'

loop_
_atom_site_label
_atom_site_type_symbol
_atom_site_fract_x
_atom_site_fract_y
_atom_site_fract_z
_atom_site_U_iso_or_equiv
_atom_site_adp_type
_atom_site_occupancy
_atom_site_symmetry_multiplicity
_atom_site_calc_flag
_atom_site_refinement_flags
O1 O 0.36467(16) 0.69537(7) 0.6099(2) 0.0637(5) Uani 1 1 d .
O2 O 0.5594(2) 0.72977(9) 0.6844(3) 0.1110(10) Uani 1 1 d .
O3 O 0.78697(18) 0.50733(9) 0.4183(2) 0.0766(6) Uani 1 1 d .
O4 O 0.80782(15) 0.46018(7) 0.64180(18) 0.0557(5) Uani 1 1 d .
O5 O 0.30395(18) 0.61404(7) 0.8780(2) 0.0689(5) Uani 1 1 d .
O6 O 0.56566(16) 0.40473(7) 0.7090(2) 0.0636(5) Uani 1 1 d .
N1 N 0.62933(18) 0.59936(8) 0.5887(2) 0.0508(5) Uani 1 1 d .
C1 C 0.0778(2) 0.43023(12) 1.1354(3) 0.0567(6) Uani 1 1 d .
H1 H 0.0298 0.4652 1.1627 0.068 Uiso 1 1 calc R
C2 C 0.0413(3) 0.37216(14) 1.1805(3) 0.0671(7) Uani 1 1 d .
H2 H -0.0334 0.3676 1.2357 0.080 Uiso 1 1 calc R
C3 C 0.1141(3) 0.31902(13) 1.1454(3) 0.0704(8) Uani 1 1 d .
H3 H 0.0895 0.2797 1.1807 0.084 Uiso 1 1 calc R
C4 C 0.2205(2) 0.32431(11) 1.0602(3) 0.0618(7) Uani 1 1 d .
H4 H 0.2675 0.2885 1.0364 0.074 Uiso 1 1 calc R
C5 C 0.2610(2) 0.38393(10) 1.0071(3) 0.0463(6) Uani 1 1 d .
C6 C 0.1887(2) 0.43797(10) 1.0467(3) 0.0472(6) Uani 1 1 d .
C7 C 0.2289(2) 0.49722(10) 0.9924(3) 0.0467(6) Uani 1 1 d .
H7 H 0.1834 0.5330 1.0198 0.056 Uiso 1 1 calc R
C8 C 0.3319(2) 0.50351(9) 0.9014(2) 0.0425(5) Uani 1 1 d .
C9 C 0.4043(2) 0.44901(9) 0.8602(2) 0.0414(5) Uani 1 1 d .
C10 C 0.3685(2) 0.39106(10) 0.9147(3) 0.0463(6) Uani 1 1 d .
H10 H 0.4166 0.3558 0.8899 0.056 Uiso 1 1 calc R
C11 C 0.3641(2) 0.56694(9) 0.8415(3) 0.0478(6) Uani 1 1 d .
C12 C 0.4713(2) 0.56931(9) 0.7386(3) 0.0443(5) Uani 1 1 d .
C13 C 0.5498(2) 0.51607(10) 0.7072(2) 0.0429(5) Uani 1 1 d .
C14 C 0.5144(2) 0.45236(10) 0.7557(3) 0.0438(5) Uani 1 1 d .
C15 C 0.5235(2) 0.61957(10) 0.6626(3) 0.0506(6) Uani 1 1 d .
C16 C 0.6470(2) 0.53603(10) 0.6142(2) 0.0449(6) Uani 1 1 d .
C17 C 0.4853(2) 0.68739(11) 0.6563(3) 0.0613(7) Uani 1 1 d .
C18 C 0.3195(3) 0.76026(11) 0.5965(4) 0.0751(9) Uani 1 1 d .
H18A H 0.3714 0.7831 0.5256 0.090 Uiso 1 1 calc R
H18B H 0.3271 0.7812 0.6933 0.090 Uiso 1 1 calc R
C19 C 0.1832(3) 0.75859(13) 0.5435(4) 0.0912(10) Uani 1 1 d .
H19A H 0.1762 0.7355 0.4508 0.137 Uiso 1 1 calc R
H19B H 0.1524 0.8008 0.5273 0.137 Uiso 1 1 calc R
H19C H 0.1318 0.7384 0.6176 0.137 Uiso 1 1 calc R
C20 C 0.7533(2) 0.50067(11) 0.5455(3) 0.0504(6) Uani 1 1 d .
C21 C 0.8981(3) 0.41563(13) 0.5804(3) 0.0730(8) Uani 1 1 d .
H21A H 0.9613 0.4373 0.5205 0.088 Uiso 1 1 calc R
H21B H 0.8521 0.3854 0.5168 0.088 Uiso 1 1 calc R
C22 C 0.9637(3) 0.38348(16) 0.7084(4) 0.0990(11) Uani 1 1 d .
H22A H 1.0086 0.4139 0.7707 0.149 Uiso 1 1 calc R
H22B H 1.0249 0.3536 0.6716 0.149 Uiso 1 1 calc R
H22C H 0.9004 0.3620 0.7664 0.149 Uiso 1 1 calc R
C23 C 0.7100(3) 0.63890(13) 0.4934(3) 0.0709(8) Uani 1 1 d .
H23A H 0.6551 0.6660 0.4329 0.106 Uiso 1 1 calc R
H23B H 0.7599 0.6126 0.4292 0.106 Uiso 1 1 calc R
H23C H 0.7677 0.6639 0.5559 0.106 Uiso 1 1 calc R

loop_
_atom_site_aniso_label
_atom_site_aniso_U_11
_atom_site_aniso_U_22
_atom_site_aniso_U_33
_atom_site_aniso_U_23
_atom_site_aniso_U_13
_atom_site_aniso_U_12
O1 0.0603(11) 0.0401(9) 0.0898(14) 0.0073(8) -0.0138(9) 0.0028(7)
O2 0.0850(15) 0.0477(11) 0.197(3) 0.0036(13) -0.0503(16) -0.0074(11)
O3 0.0770(13) 0.1013(15) 0.0516(12) 0.0058(11) 0.0041(9) 0.0079(11)
O4 0.0602(10) 0.0537(9) 0.0535(10) -0.0028(8) 0.0052(8) 0.0116(8)
O5 0.0771(12) 0.0424(9) 0.0876(13) -0.0030(9) 0.0121(10) 0.0137(8)
O6 0.0675(11) 0.0411(9) 0.0832(13) -0.0045(9) 0.0171(9) 0.0055(8)
N1 0.0504(12) 0.0453(11) 0.0563(12) 0.0071(9) -0.0067(9) -0.0072(9)
C1 0.0464(13) 0.0655(16) 0.0580(15) -0.0097(13) -0.0023(11) -0.0034(12)
C2 0.0536(15) 0.081(2) 0.0665(18) -0.0032(15) 0.0040(12) -0.0184(14)
C3 0.0638(17) 0.0611(16) 0.086(2) 0.0042(15) 0.0025(15) -0.0184(13)
C4 0.0557(15) 0.0489(14) 0.0807(19) 0.0025(13) -0.0001(13) -0.0057(11)
C5 0.0432(12) 0.0423(12) 0.0526(14) 0.0007(10) -0.0097(10) -0.0043(9)
C6 0.0414(12) 0.0537(13) 0.0456(13) -0.0067(11) -0.0120(10) -0.0012(10)
C7 0.0449(12) 0.0437(12) 0.0508(14) -0.0072(10) -0.0058(10) 0.0062(10)
C8 0.0428(12) 0.0386(11) 0.0452(13) -0.0052(9) -0.0100(10) 0.0042(9)
C9 0.0433(12) 0.0351(11) 0.0450(12) -0.0027(9) -0.0106(10) 0.0032(9)
C10 0.0441(12) 0.0381(11) 0.0562(14) -0.0019(10) -0.0072(10) 0.0049(9)
C11 0.0505(13) 0.0359(12) 0.0563(14) -0.0047(10) -0.0106(11) 0.0059(10)
C12 0.0445(12) 0.0347(11) 0.0527(13) 0.0005(10) -0.0108(10) 0.0004(9)
C13 0.0444(12) 0.0385(11) 0.0451(13) -0.0010(10) -0.0102(10) 0.0009(9)
C14 0.0419(12) 0.0381(12) 0.0510(14) -0.0016(10) -0.0072(10) 0.0046(9)
C15 0.0507(14) 0.0384(12) 0.0617(15) 0.0055(11) -0.0137(11) -0.0027(10)
C16 0.0441(12) 0.0424(12) 0.0477(13) -0.0009(10) -0.0092(10) -0.0019(9)
C17 0.0601(16) 0.0409(13) 0.0820(19) 0.0065(12) -0.0144(13) -0.0055(11)
C18 0.0754(19) 0.0385(13) 0.110(2) 0.0110(14) -0.0135(17) 0.0090(12)
C19 0.084(2) 0.0617(18) 0.127(3) 0.0062(17) -0.016(2) 0.0180(15)
C20 0.0492(13) 0.0564(14) 0.0452(15) -0.0038(12) -0.0052(11) -0.0065(11)
C21 0.0710(17) 0.0614(16) 0.087(2) -0.0131(15) 0.0136(15) 0.0126(14)
C22 0.103(2) 0.080(2) 0.115(3) 0.012(2) 0.017(2) 0.0405(19)
C23 0.0734(18) 0.0607(15) 0.0788(19) 0.0099(14) 0.0030(14) -0.0179(14)

loop_
_atom_type_symbol
_atom_type_description
_atom_type_scat_dispersion_real
_atom_type_scat_dispersion_imag
_atom_type_scat_source
C C 0.0033 0.0016 'International Tables Vol C Tables 4.2.6.8 and 6.1.1.4'
H H 0.0000 0.0000 'International Tables Vol C Tables 4.2.6.8 and 6.1.1.4'
N N 0.0061 0.0033 'International Tables Vol C Tables 4.2.6.8 and 6.1.1.4'
O O 0.0106 0.0060 'International Tables Vol C Tables 4.2.6.8 and 6.1.1.4'

loop_
_geom_angle_atom_site_label_1
_geom_angle_atom_site_label_2
_geom_angle_atom_site_label_3
_geom_angle
C17 O1 C18 116.46(18)
C20 O4 C21 116.5(2)
C15 N1 C16 109.46(19)
C15 N1 C23 125.1(2)
C16 N1 C23 125.5(2)
C2 C1 C6 120.4(2)
C2 C1 H1 119.8
C6 C1 H1 119.8
C1 C2 C3 121.0(3)
C1 C2 H2 119.5
C3 C2 H2 119.5
C4 C3 C2 120.5(3)
C4 C3 H3 119.8
C2 C3 H3 119.8
C3 C4 C5 120.7(2)
C3 C4 H4 119.6
C5 C4 H4 119.6
C10 C5 C6 119.1(2)
C10 C5 C4 122.3(2)
C6 C5 C4 118.6(2)
C7 C6 C1 122.8(2)
C7 C6 C5 118.3(2)
C1 C6 C5 118.8(2)
C8 C7 C6 122.1(2)
C8 C7 H7 118.9
C6 C7 H7 118.9
C7 C8 C9 119.7(2)
C7 C8 C11 119.21(19)
C9 C8 C11 121.1(2)
C10 C9 C8 119.1(2)
C10 C9 C14 118.63(19)
C8 C9 C14 122.26(19)
C9 C10 C5 121.7(2)
C9 C10 H10 119.1
C5 C10 H10 119.1
O5 C11 C12 122.5(2)
O5 C11 C8 121.5(2)
C12 C11 C8 115.95(18)
C15 C12 C13 106.6(2)
C15 C12 C11 130.4(2)
C13 C12 C11 122.85(19)
C16 C13 C12 107.42(19)
C16 C13 C14 130.4(2)
C12 C13 C14 121.8(2)
O6 C14 C13 123.4(2)
O6 C14 C9 121.21(19)
C13 C14 C9 115.32(18)
N1 C15 C12 108.81(19)
N1 C15 C17 120.0(2)
C12 C15 C17 131.1(2)
N1 C16 C13 107.70(19)
N1 C16 C20 121.7(2)
C13 C16 C20 130.6(2)
O2 C17 O1 123.9(2)
O2 C17 C15 123.5(2)
O1 C17 C15 112.52(19)
O1 C18 C19 107.6(2)
O1 C18 H18A 110.2
C19 C18 H18A 110.2
O1 C18 H18B 110.2
C19 C18 H18B 110.2
H18A C18 H18B 108.5
C18 C19 H19A 109.5
C18 C19 H19B 109.5
H19A C19 H19B 109.5
C18 C19 H19C 109.5
H19A C19 H19C 109.5
H19B C19 H19C 109.5
O3 C20 O4 123.7(2)
O3 C20 C16 124.7(2)
O4 C20 C16 111.6(2)
O4 C21 C22 107.3(2)
O4 C21 H21A 110.3
C22 C21 H21A 110.3
O4 C21 H21B 110.3
C22 C21 H21B 110.3
H21A C21 H21B 108.5
C21 C22 H22A 109.5
C21 C22 H22B 109.5
H22A C22 H22B 109.5
C21 C22 H22C 109.5
H22A C22 H22C 109.5
H22B C22 H22C 109.5
N1 C23 H23A 109.5
N1 C23 H23B 109.5
H23A C23 H23B 109.5
N1 C23 H23C 109.5
H23A C23 H23C 109.5
H23B C23 H23C 109.5

loop_
_geom_bond_atom_site_label_1
_geom_bond_atom_site_label_2
_geom_bond_distance
O1 C17 1.307(3)
O1 C18 1.459(3)
O2 C17 1.201(3)
O3 C20 1.202(3)
O4 C20 1.326(3)
O4 C21 1.446(3)
O5 C11 1.226(3)
O6 C14 1.221(3)
N1 C15 1.360(3)
N1 C16 1.376(3)
N1 C23 1.470(3)
C1 C2 1.355(4)
C1 C6 1.418(3)
C1 H1 0.9300
C2 C3 1.397(4)
C2 H2 0.9300
C3 C4 1.357(4)
C3 H3 0.9300
C4 C5 1.420(3)
C4 H4 0.9300
C5 C10 1.408(3)
C5 C6 1.419(3)
C6 C7 1.415(3)
C7 C8 1.361(3)
C7 H7 0.9300
C8 C9 1.432(3)
C8 C11 1.491(3)
C9 C10 1.378(3)
C9 C14 1.491(3)
C10 H10 0.9300
C11 C12 1.457(3)
C12 C15 1.382(3)
C12 C13 1.424(3)
C13 C16 1.384(3)
C13 C14 1.471(3)
C15 C17 1.495(3)
C16 C20 1.476(3)
C18 C19 1.466(4)
C18 H18A 0.9700
C18 H18B 0.9700
C19 H19A 0.9600
C19 H19B 0.9600
C19 H19C 0.9600
C21 C22 1.473(4)
C21 H21A 0.9700
C21 H21B 0.9700
C22 H22A 0.9600
C22 H22B 0.9600
C22 H22C 0.9600
C23 H23A 0.9600
C23 H23B 0.9600
C23 H23C 0.9600

loop_
_geom_torsion_atom_site_label_1
_geom_torsion_atom_site_label_2
_geom_torsion_atom_site_label_3
_geom_torsion_atom_site_label_4
_geom_torsion
C6 C1 C2 C3 2.2(4)
C1 C2 C3 C4 -2.5(4)
C2 C3 C4 C5 0.9(4)
C3 C4 C5 C10 -178.0(2)
C3 C4 C5 C6 0.8(3)
C2 C1 C6 C7 177.9(2)
C2 C1 C6 C5 -0.4(3)
C10 C5 C6 C7 -0.6(3)
C4 C5 C6 C7 -179.50(19)
C10 C5 C6 C1 177.80(19)
C4 C5 C6 C1 -1.1(3)
C1 C6 C7 C8 -176.8(2)
C5 C6 C7 C8 1.6(3)
C6 C7 C8 C9 -1.0(3)
C6 C7 C8 C11 176.58(17)
C7 C8 C9 C10 -0.5(3)
C11 C8 C9 C10 -178.03(18)
C7 C8 C9 C14 177.29(18)
C11 C8 C9 C14 -0.3(3)
C8 C9 C10 C5 1.4(3)
C14 C9 C10 C5 -176.42(18)
C6 C5 C10 C9 -0.9(3)
C4 C5 C10 C9 178.0(2)
C7 C8 C11 O5 3.6(3)
C9 C8 C11 O5 -178.9(2)
C7 C8 C11 C12 -176.87(18)
C9 C8 C11 C12 0.7(3)
O5 C11 C12 C15 -1.6(4)
C8 C11 C12 C15 178.8(2)
O5 C11 C12 C13 173.7(2)
C8 C11 C12 C13 -5.9(3)
C15 C12 C13 C16 0.4(2)
C11 C12 C13 C16 -175.87(19)
C15 C12 C13 C14 -172.95(18)
C11 C12 C13 C14 10.8(3)
C16 C13 C14 O6 -4.9(3)
C12 C13 C14 O6 166.7(2)
C16 C13 C14 C9 178.78(19)
C12 C13 C14 C9 -9.6(3)
C10 C9 C14 O6 5.9(3)
C8 C9 C14 O6 -171.89(19)
C10 C9 C14 C13 -177.75(17)
C8 C9 C14 C13 4.5(3)
C16 N1 C15 C12 0.5(2)
C23 N1 C15 C12 179.0(2)
C16 N1 C15 C17 178.4(2)
C23 N1 C15 C17 -3.1(3)
C13 C12 C15 N1 -0.5(2)
C11 C12 C15 N1 175.3(2)
C13 C12 C15 C17 -178.1(2)
C11 C12 C15 C17 -2.2(4)
C15 N1 C16 C13 -0.3(2)
C23 N1 C16 C13 -178.8(2)
C15 N1 C16 C20 178.72(19)
C23 N1 C16 C20 0.2(3)
C12 C13 C16 N1 -0.1(2)
C14 C13 C16 N1 172.5(2)
C12 C13 C16 C20 -178.9(2)
C14 C13 C16 C20 -6.4(4)
C18 O1 C17 O2 -1.6(4)
C18 O1 C17 C15 -178.5(2)
N1 C15 C17 O2 -51.3(4)
C12 C15 C17 O2 126.0(3)
N1 C15 C17 O1 125.6(2)
C12 C15 C17 O1 -57.1(3)
C17 O1 C18 C19 180.0(3)
C21 O4 C20 O3 -9.9(3)
C21 O4 C20 C16 170.03(19)
N1 C16 C20 O3 -40.8(3)
C13 C16 C20 O3 137.9(3)
N1 C16 C20 O4 139.2(2)
C13 C16 C20 O4 -42.1(3)
C20 O4 C21 C22 170.1(2)
